data_2013265
loop_
_publ_author_name
'Bajue, Stanley A.'
'Lewis, Choy'
'Clarke, Karen'
'Bramwell, Fitzgerald B.'
'Patrick, Brian O.'
'Brock, Carolyn Pratt'

_publ_section_title
;
 Isostructural or not? Adducts of some aryltin halides with
 (<i>E</i>)-1,2-bis(4-pyridyl)ethene
;
_journal_issue 6
_journal_name_full 'Acta Crystallographica Section C'
_journal_page_first m207
_journal_page_last m211
_journal_paper_doi 10.1107/S0108270102023600
_journal_volume 59
_journal_year 2003
_chemical_formula_iupac '[Sn2 Br2 (C7 H7)6 (C12 H10 N2)]'
_chemical_formula_moiety 'C54 H52 Br2 N2 Sn2'
_chemical_formula_sum 'C54 H52 Br2 N2 Sn2'
_chemical_formula_weight 1126.18
_chemical_melting_point 396.1(10)
_chemical_name_systematic
;
[\m-(E)-4,4'-(1,2-ethenediyl)dipyridine-\k^2^-N:N']bis[bromotris(4-
methylphenyl)tin(IV)]
;
_space_group_IT_number 14
_symmetry_cell_setting monoclinic
_symmetry_space_group_name_Hall '-P 2yn'
_symmetry_space_group_name_H-M 'P 1 21/n 1'
_atom_sites_solution_hydrogens geom
_atom_sites_solution_primary direct
_atom_sites_solution_secondary difmap
_cell_angle_alpha 90.
_cell_angle_beta 98.760(10)
_cell_angle_gamma 90.
_cell_formula_units_Z 2
_cell_length_a 11.7360(10)
_cell_length_b 12.0600(10)
_cell_length_c 18.054(2)
_cell_measurement_reflns_used 20962
_cell_measurement_temperature 295.0(10)
_cell_measurement_theta_max 25.0
_cell_measurement_theta_min 3.6
_cell_volume 2525.5(4)
_computing_cell_refinement 'DENZO--SMN (Otwinowski & Minor, 1997)'
_computing_data_collection 'COLLECT (Nonius, 1998)'
_computing_data_reduction 'SCALEPACK (Otwinowski & Minor, 1997)'
_computing_molecular_graphics 'SHELXTL/PC (Sheldrick, 1990)'
_computing_structure_refinement 'SHELXL97 (Sheldrick, 1997)'
_computing_structure_solution
;
SHELXS97 (Sheldrick, 1997) in maXus (Mackay et al., 1998)
;
_diffrn_ambient_temperature 295.0(10)
_diffrn_detector_area_resol_mean 18
_diffrn_measured_fraction_theta_full 0.99
_diffrn_measured_fraction_theta_max 0.99
_diffrn_measurement_device_type 'Nonius KappaCCD'
_diffrn_measurement_method '\f and \w scans with 1.0\% steps'
_diffrn_radiation_monochromator graphite
_diffrn_radiation_source 'fine-focus sealed tube'
_diffrn_radiation_type MoK\a
_diffrn_radiation_wavelength 0.71073
_diffrn_reflns_av_R_equivalents 0.027
_diffrn_reflns_av_sigmaI/netI 0.033
_diffrn_reflns_limit_h_max 13
_diffrn_reflns_limit_h_min -13
_diffrn_reflns_limit_k_max 14
_diffrn_reflns_limit_k_min -14
_diffrn_reflns_limit_l_max 21
_diffrn_reflns_limit_l_min -19
_diffrn_reflns_number 13805
_diffrn_reflns_theta_full 25.00
_diffrn_reflns_theta_max 25.0
_diffrn_reflns_theta_min 3.6
_diffrn_standards_decay_% <2.
_diffrn_standards_number 0
_exptl_absorpt_coefficient_mu 2.62
_exptl_absorpt_correction_T_max 0.58
_exptl_absorpt_correction_T_min 0.50
_exptl_absorpt_correction_type multi-scan
_exptl_absorpt_process_details '(SORTAV; Blessing, 1995, 1997)'
_exptl_crystal_colour colourless
_exptl_crystal_density_diffrn 1.481
_exptl_crystal_density_method 'not measured'
_exptl_crystal_description block
_exptl_crystal_F_000 1120
_exptl_crystal_size_max 0.37
_exptl_crystal_size_mid 0.21
_exptl_crystal_size_min 0.21
_refine_diff_density_max 0.52
_refine_diff_density_min -1.37
_refine_ls_extinction_method none
_refine_ls_goodness_of_fit_ref 1.06
_refine_ls_hydrogen_treatment constr
_refine_ls_matrix_type full
_refine_ls_number_parameters 271
_refine_ls_number_reflns 4416
_refine_ls_number_restraints 0
_refine_ls_restrained_S_all 1.06
_refine_ls_R_factor_all 0.042
_refine_ls_R_factor_gt 0.036
_refine_ls_shift/su_max <0.001
_refine_ls_shift/su_mean 0.000
_refine_ls_structure_factor_coef Fsqd
_refine_ls_weighting_details 'calc w = 1/[\s^2^(Fo^2^)+(0.051P)^2^+4.2P] where P = (Fo^2^+2Fc^2^)/3'
_refine_ls_weighting_scheme calc
_refine_ls_wR_factor_gt 0.101
_refine_ls_wR_factor_ref 0.105
_reflns_number_gt 3932
_reflns_number_total 4416
_reflns_threshold_expression I>2\s(I)
_cod_data_source_file fr1399.cif
_cod_data_source_block II
_cod_depositor_comments
;
The following automatic conversions were performed:

'_chemical_melting_point' value '122-124_C' was changed to
'396.1(10)' - it was converted from degrees Celsius(C) to Kelvins(K),
the average value was taken and precision was estimated.

Automatic conversion script
Id: cif_fix_values 1646 2011-03-28 12:23:43Z adriana 

The following automatic conversions were performed:

'_chemical_melting_point' value '122-124_C' was changed to
'396.1(10)' - it was converted from degrees Celsius(C) to Kelvins(K),
the average value was taken and precision was estimated.

Automatic conversion script
Id: cif_fix_values 1715 2011-07-08 13:25:40Z adriana 
;
_cod_original_sg_symbol_H-M 'P 21/n'
_cod_database_code 2013265
_cod_database_fobs_code 2013265

loop_
_symmetry_equiv_pos_as_xyz
'x, y, z'
'-x+1/2, y+1/2, -z+1/2'
'-x, -y, -z'
'x-1/2, -y-1/2, z-1/2'

loop_
_atom_site_label
_atom_site_fract_x
_atom_site_fract_y
_atom_site_fract_z
_atom_site_U_iso_or_equiv
_atom_site_adp_type
_atom_site_calc_flag
_atom_site_refinement_flags
_atom_site_occupancy
_atom_site_disorder_assembly
_atom_site_disorder_group
_atom_site_type_symbol
Sn 0.05330(2) 0.28466(2) 0.22384(2) 0.04040(10) Uani d . 1 . . Sn
Br -0.13928(4) 0.23964(5) 0.13034(3) 0.0695(2) Uani d . 1 . . Br
N 0.2228(3) 0.3410(3) 0.31508(18) 0.0441(8) Uani d . 1 . . N
C1 0.3086(4) 0.3959(3) 0.2913(2) 0.0462(10) Uani d . 1 . . C
H1 0.3098 0.3991 0.2399 0.055 Uiso calc R 1 . . H
C2 0.3957(4) 0.4483(3) 0.3381(2) 0.0468(10) Uani d . 1 . . C
H2 0.4526 0.4867 0.3181 0.056 Uiso calc R 1 . . H
C3 0.3986(4) 0.4437(3) 0.4145(3) 0.0474(10) Uani d . 1 . . C
C4 0.3091(4) 0.3856(4) 0.4397(2) 0.0597(12) Uani d . 1 . . C
H4 0.3072 0.3794 0.4909 0.072 Uiso calc R 1 . . H
C5 0.2235(4) 0.3374(4) 0.3892(2) 0.0563(12) Uani d . 1 . . C
H5 0.1637 0.3008 0.4074 0.068 Uiso calc R 1 . . H
C6 0.4922(4) 0.5007(4) 0.4640(3) 0.0539(11) Uani d . 1 . . C
H6 0.5445 0.5412 0.4411 0.065 Uiso calc R 1 . . H
C7 0.1643(3) 0.2487(3) 0.1434(2) 0.0407(9) Uani d . 1 . . C
C8 0.1333(4) 0.2796(4) 0.0687(2) 0.0528(11) Uani d . 1 . . C
H8 0.0677 0.3225 0.0549 0.063 Uiso calc R 1 . . H
C9 0.1982(5) 0.2475(5) 0.0149(3) 0.0634(13) Uani d . 1 . . C
H9 0.1761 0.2700 -0.0345 0.076 Uiso calc R 1 . . H
C10 0.2953(4) 0.1825(5) 0.0329(3) 0.0599(12) Uani d . 1 . . C
C11 0.3267(4) 0.1528(4) 0.1069(3) 0.0570(12) Uani d . 1 . . C
H11 0.3921 0.1094 0.1204 0.068 Uiso calc R 1 . . H
C12 0.2633(4) 0.1859(4) 0.1616(2) 0.0461(10) Uani d . 1 . . C
H12 0.2875 0.1658 0.2112 0.055 Uiso calc R 1 . . H
C13 0.3619(6) 0.1409(6) -0.0272(4) 0.094(2) Uani d . 1 . . C
H13A 0.3279 0.1699 -0.0750 0.141 Uiso calc R 1 . . H
H13B 0.3596 0.0613 -0.0286 0.141 Uiso calc R 1 . . H
H13C 0.4406 0.1651 -0.0161 0.141 Uiso calc R 1 . . H
C14 0.0231(3) 0.1570(3) 0.3011(2) 0.0422(9) Uani d . 1 . . C
C15 -0.0883(4) 0.1306(4) 0.3113(3) 0.0525(11) Uani d . 1 . . C
H15 -0.1495 0.1733 0.2880 0.063 Uiso calc R 1 . . H
C16 -0.1103(4) 0.0416(4) 0.3556(3) 0.0592(12) Uani d . 1 . . C
H16 -0.1859 0.0268 0.3622 0.071 Uiso calc R 1 . . H
C17 -0.0231(4) -0.0258(4) 0.3903(3) 0.0541(11) Uani d . 1 . . C
C18 0.0884(4) 0.0013(4) 0.3798(3) 0.0546(11) Uani d . 1 . . C
H18 0.1494 -0.0422 0.4025 0.066 Uiso calc R 1 . . H
C19 0.1112(4) 0.0901(4) 0.3369(2) 0.0492(10) Uani d . 1 . . C
H19 0.1871 0.1060 0.3317 0.059 Uiso calc R 1 . . H
C20 -0.0487(5) -0.1247(5) 0.4356(3) 0.0731(15) Uani d . 1 . . C
H20A 0.0221 -0.1613 0.4553 0.110 Uiso calc R 1 . . H
H20B -0.0977 -0.1751 0.4043 0.110 Uiso calc R 1 . . H
H20C -0.0869 -0.1008 0.4763 0.110 Uiso calc R 1 . . H
C21 0.0001(3) 0.4525(4) 0.2295(2) 0.0432(9) Uani d . 1 . . C
C22 -0.0740(4) 0.4872(4) 0.2777(2) 0.0517(11) Uani d . 1 . . C
H22 -0.0980 0.4365 0.3109 0.062 Uiso calc R 1 . . H
C23 -0.1131(4) 0.5955(4) 0.2775(3) 0.0543(11) Uani d . 1 . . C
H23 -0.1628 0.6163 0.3106 0.065 Uiso calc R 1 . . H
C24 -0.0796(4) 0.6728(4) 0.2292(3) 0.0515(11) Uani d . 1 . . C
C25 -0.0065(4) 0.6386(4) 0.1800(3) 0.0558(11) Uani d . 1 . . C
H25 0.0161 0.6891 0.1461 0.067 Uiso calc R 1 . . H
C26 0.0334(4) 0.5298(4) 0.1808(3) 0.0519(11) Uani d . 1 . . C
H26 0.0833 0.5090 0.1479 0.062 Uiso calc R 1 . . H
C27 -0.1207(5) 0.7914(4) 0.2286(4) 0.0743(16) Uani d . 1 . . C
H27A -0.0884 0.8324 0.1912 0.111 Uiso calc R 1 . . H
H27B -0.0965 0.8242 0.2769 0.111 Uiso calc R 1 . . H
H27C -0.2033 0.7932 0.2173 0.111 Uiso calc R 1 . . H

loop_
_atom_site_aniso_label
_atom_site_aniso_U_11
_atom_site_aniso_U_22
_atom_site_aniso_U_33
_atom_site_aniso_U_12
_atom_site_aniso_U_13
_atom_site_aniso_U_23
Sn 0.03584(17) 0.04718(19) 0.03681(18) -0.00080(11) 0.00093(11) -0.00687(11)
Br 0.0475(3) 0.0967(4) 0.0603(3) -0.0048(3) -0.0044(2) -0.0208(3)
N 0.0409(18) 0.051(2) 0.0366(18) -0.0086(16) -0.0057(14) -0.0024(15)
C1 0.047(2) 0.047(2) 0.042(2) -0.0068(19) -0.0026(18) -0.0008(18)
C2 0.042(2) 0.042(2) 0.053(3) -0.0047(18) -0.0019(18) -0.0010(19)
C3 0.043(2) 0.039(2) 0.055(3) -0.0010(18) -0.0120(19) 0.0002(19)
C4 0.074(3) 0.069(3) 0.030(2) -0.012(3) -0.011(2) 0.000(2)
C5 0.064(3) 0.064(3) 0.037(2) -0.022(2) -0.001(2) -0.004(2)
C6 0.053(3) 0.049(2) 0.054(2) -0.005(2) -0.011(2) 0.001(2)
C7 0.037(2) 0.047(2) 0.036(2) -0.0034(17) 0.0000(16) -0.0060(17)
C8 0.048(2) 0.066(3) 0.042(2) 0.009(2) -0.0026(19) -0.002(2)
C9 0.068(3) 0.085(4) 0.037(3) -0.001(3) 0.005(2) -0.003(2)
C10 0.059(3) 0.070(3) 0.053(3) -0.003(2) 0.015(2) -0.014(2)
C11 0.045(2) 0.057(3) 0.069(3) 0.007(2) 0.008(2) -0.007(2)
C12 0.042(2) 0.052(2) 0.042(2) 0.0000(19) 0.0003(17) 0.0007(19)
C13 0.098(5) 0.116(5) 0.078(4) 0.005(4) 0.044(4) -0.027(4)
C14 0.041(2) 0.044(2) 0.041(2) -0.0038(17) 0.0032(16) -0.0111(18)
C15 0.039(2) 0.055(3) 0.062(3) 0.003(2) 0.005(2) 0.001(2)
C16 0.047(3) 0.063(3) 0.069(3) -0.010(2) 0.012(2) -0.004(2)
C17 0.064(3) 0.051(3) 0.047(3) -0.007(2) 0.006(2) -0.007(2)
C18 0.059(3) 0.056(3) 0.047(3) 0.012(2) 0.002(2) -0.001(2)
C19 0.037(2) 0.061(3) 0.048(2) 0.0015(19) 0.0022(18) -0.004(2)
C20 0.090(4) 0.061(3) 0.067(3) -0.010(3) 0.009(3) 0.006(3)
C21 0.040(2) 0.048(2) 0.039(2) -0.0016(18) -0.0014(17) -0.0071(18)
C22 0.050(2) 0.058(3) 0.048(3) 0.000(2) 0.009(2) -0.004(2)
C23 0.045(2) 0.060(3) 0.059(3) 0.004(2) 0.012(2) -0.014(2)
C24 0.040(2) 0.048(2) 0.063(3) -0.0022(19) -0.005(2) -0.012(2)
C25 0.054(3) 0.053(3) 0.060(3) -0.007(2) 0.008(2) -0.002(2)
C26 0.049(2) 0.057(3) 0.051(3) -0.001(2) 0.011(2) -0.009(2)
C27 0.069(3) 0.052(3) 0.103(5) 0.002(2) 0.015(3) -0.019(3)

loop_
_atom_type_symbol
_atom_type_description
_atom_type_scat_dispersion_real
_atom_type_scat_dispersion_imag
_atom_type_scat_source
C C 0.0033 0.0016 'International Tables Vol C Tables 4.2.6.8 and 6.1.1.4'
H H 0.0000 0.0000 'International Tables Vol C Tables 4.2.6.8 and 6.1.1.4'
Sn Sn -0.6537 1.4246 'International Tables Vol C Tables 4.2.6.8 and 6.1.1.4'
Br Br -0.2901 2.4595 'International Tables Vol C Tables 4.2.6.8 and 6.1.1.4'
N N 0.0061 0.0033 'International Tables Vol C Tables 4.2.6.8 and 6.1.1.4'

loop_
_geom_angle_atom_site_label_1
_geom_angle_atom_site_label_2
_geom_angle_atom_site_label_3
_geom_angle_site_symmetry_1
_geom_angle
_geom_angle_publ_flag
Br Sn N . 174.74(8) no
Br Sn C7 . 94.24(10) no
Br Sn C14 . 93.29(10) no
Br Sn C21 . 89.84(10) no
N Sn C7 . 89.81(13) no
N Sn C14 . 87.72(13) no
N Sn C21 . 85.36(13) no
C7 Sn C14 . 118.33(16) no
C7 Sn C21 . 116.08(16) no
C14 Sn C21 . 125.05(16) no
Sn N C1 . 119.5(3) no
Sn N C5 . 122.6(3) no
C1 N C5 . 116.8(4) no
N C1 C2 . 123.9(4) no
C1 C2 C3 . 120.0(4) no
C2 C3 C4 . 116.3(4) no
C2 C3 C6 . 119.4(4) no
C4 C3 C6 . 124.3(4) no
C3 C4 C5 . 120.3(4) no
N C5 C4 . 122.7(4) no
C3 C6 C6 3_666 125.8(6) no
Sn C7 C8 . 120.5(3) no
Sn C7 C12 . 121.8(3) no
C8 C7 C12 . 117.5(4) no
C7 C8 C9 . 121.1(4) no
C8 C9 C10 . 121.2(5) no
C9 C10 C11 . 117.8(4) no
C9 C10 C13 . 121.0(5) no
C11 C10 C13 . 121.1(5) no
C10 C11 C12 . 121.6(4) no
C7 C12 C11 . 120.9(4) no
Sn C14 C15 . 120.3(3) no
Sn C14 C19 . 122.3(3) no
C15 C14 C19 . 117.0(4) no
C14 C15 C16 . 121.1(4) no
C15 C16 C17 . 121.9(4) no
C16 C17 C18 . 116.6(4) no
C16 C17 C20 . 121.3(5) no
C18 C17 C20 . 122.1(5) no
C17 C18 C19 . 122.0(4) no
C14 C19 C18 . 121.4(4) no
Sn C21 C22 . 122.4(3) no
Sn C21 C26 . 120.0(3) no
C22 C21 C26 . 117.5(4) no
C21 C22 C23 . 121.6(5) no
C22 C23 C24 . 120.9(4) no
C23 C24 C25 . 118.0(4) no
C23 C24 C27 . 121.7(5) no
C25 C24 C27 . 120.4(5) no
C24 C25 C26 . 120.9(5) no
C21 C26 C25 . 121.1(4) no
N C1 H1 . 118.0 no
C2 C1 H1 . 118.0 no
C1 C2 H2 . 120.0 no
C3 C2 H2 . 120.0 no
C3 C4 H4 . 119.9 no
C5 C4 H4 . 119.9 no
N C5 H5 . 118.6 no
C4 C5 H5 . 118.6 no
C3 C6 H6 . 117.1 no
C6 C6 H6 3_666 117.1 no
C7 C8 H8 . 119.4 no
C9 C8 H8 . 119.4 no
C8 C9 H9 . 119.4 no
C10 C9 H9 . 119.4 no
C10 C11 H11 . 119.2 no
C12 C11 H11 . 119.2 no
C7 C12 H12 . 119.6 no
C11 C12 H12 . 119.6 no
H13A C13 H13B . 109.5 no
H13A C13 H13C . 109.5 no
H13B C13 H13C . 109.5 no
C10 C13 H13A . 109.5 no
C10 C13 H13B . 109.5 no
C10 C13 H13C . 109.5 no
C14 C15 H15 . 119.4 no
C16 C15 H15 . 119.4 no
C15 C16 H16 . 119.1 no
C17 C16 H16 . 119.1 no
C17 C18 H18 . 119.0 no
C19 C18 H18 . 119.0 no
C14 C19 H19 . 119.3 no
C18 C19 H19 . 119.3 no
H20A C20 H20B . 109.5 no
H20A C20 H20C . 109.5 no
H20B C20 H20C . 109.5 no
C17 C20 H20A . 109.5 no
C17 C20 H20B . 109.5 no
C17 C20 H20C . 109.5 no
C21 C22 H22 . 119.2 no
C23 C22 H22 . 119.2 no
C22 C23 H23 . 119.5 no
C24 C23 H23 . 119.5 no
C24 C25 H25 . 119.6 no
C26 C25 H25 . 119.6 no
C21 C26 H26 . 119.4 no
C25 C26 H26 . 119.4 no
H27A C27 H27B . 109.5 no
H27A C27 H27C . 109.5 no
H27B C27 H27C . 109.5 no
C24 C27 H27A . 109.5 no
C24 C27 H27B . 109.5 no
C24 C27 H27C . 109.5 no

loop_
_geom_bond_atom_site_label_1
_geom_bond_atom_site_label_2
_geom_bond_site_symmetry_2
_geom_bond_distance
_geom_bond_publ_flag
Sn Br . 2.6629(6) no
Sn N . 2.477(3) no
Sn C7 . 2.137(4) no
Sn C14 . 2.142(4) no
Sn C21 . 2.125(4) no
N C1 . 1.329(5) no
N C5 . 1.338(5) no
C1 C2 . 1.377(6) no
C2 C3 . 1.376(6) no
C3 C4 . 1.395(7) no
C3 C6 . 1.476(6) no
C4 C5 . 1.379(6) no
C6 C6 3_666 1.284(9) no
C7 C8 . 1.393(6) no
C7 C12 . 1.384(6) no
C8 C9 . 1.378(7) no
C9 C10 . 1.381(7) no
C10 C11 . 1.377(7) no
C10 C13 . 1.516(7) no
C11 C12 . 1.383(6) no
C14 C15 . 1.385(6) no
C14 C19 . 1.390(6) no
C15 C16 . 1.387(7) no
C16 C17 . 1.380(7) no
C17 C18 . 1.390(7) no
C17 C20 . 1.502(7) no
C18 C19 . 1.372(7) no
C21 C22 . 1.385(6) no
C21 C26 . 1.378(6) no
C22 C23 . 1.385(7) no
C23 C24 . 1.375(7) no
C24 C25 . 1.387(7) no
C24 C27 . 1.509(7) no
C25 C26 . 1.393(7) no
C1 H1 . 0.93 no
C2 H2 . 0.93 no
C4 H4 . 0.93 no
C5 H5 . 0.93 no
C6 H6 . 0.93 no
C8 H8 . 0.93 no
C9 H9 . 0.93 no
C11 H11 . 0.93 no
C12 H12 . 0.93 no
C13 H13A . 0.96 no
C13 H13B . 0.96 no
C13 H13C . 0.96 no
C15 H15 . 0.93 no
C16 H16 . 0.93 no
C18 H18 . 0.93 no
C19 H19 . 0.93 no
C20 H20A . 0.96 no
C20 H20B . 0.96 no
C20 H20C . 0.96 no
C22 H22 . 0.93 no
C23 H23 . 0.93 no
C25 H25 . 0.93 no
C26 H26 . 0.93 no
C27 H27A . 0.96 no
C27 H27B . 0.96 no
C27 H27C . 0.96 no

loop_
_geom_torsion_atom_site_label_1
_geom_torsion_atom_site_label_2
_geom_torsion_atom_site_label_3
_geom_torsion_atom_site_label_4
_geom_torsion_site_symmetry_4
_geom_torsion
_geom_torsion_publ_flag
C2 C3 C6 C6 3_666 -177.0(6) no
C4 C3 C6 C6 3_666 4.3(9) no
